data_4125430
loop_
_publ_author_name
'Lopchuk, Justin M.'
'Fjelbye, Kasper'
'Kawamata, Yu'
'Malins, Lara R.'
'Pan, Chung-Mao'
'Gianatassio, Ryan'
'Wang, Jie'
'Prieto, Liher'
'Bradow, James'
'Brandt, Thomas A.'
'Collins, Michael R.'
'Elleraas, Jeff'
'Ewanicki, Jason'
'Farrell, William'
'Fadeyi, Olugbeminiyi O.'
'Gallego, Gary M.'
'Mousseau, James J.'
'Oliver, Robert'
'Sach, Neal W.'
'Smith, Jason K.'
'Spangler, Jillian E.'
'Zhu, Huichin'
'Zhu, Jinjiang'
'Baran, Phil S.'

_publ_section_title
;
 Strain-Release Heteroatom Functionalization: Development, Scope, and
 Stereospecificity.
;
_journal_issue 8
_journal_name_full 'Journal of the American Chemical Society'
_journal_page_first 3209
_journal_page_last 3226
_journal_paper_doi 10.1021/jacs.6b13229
_journal_volume 139
_journal_year 2017
_chemical_formula_sum 'C19 H21 N'
_chemical_formula_weight 263.37
_chemical_name_common 2-JML-95
_chemical_name_systematic
; 
 ? 
;
_space_group_crystal_system orthorhombic
_space_group_IT_number 19
_space_group_name_Hall 'P 2ac 2ab'
_space_group_name_H-M_alt 'P 21 21 21'
_symmetry_space_group_name_Hall 'P 2ac 2ab'
_symmetry_space_group_name_H-M 'P 21 21 21'
_atom_sites_solution_hydrogens geom
_audit_creation_method SHELXL-2013
_cell_angle_alpha 90
_cell_angle_beta 90
_cell_angle_gamma 90
_cell_formula_units_Z 4
_cell_length_a 5.8460(4)
_cell_length_b 14.9613(9)
_cell_length_c 16.7311(12)
_cell_measurement_reflns_used 2758
_cell_measurement_temperature 100(2)
_cell_measurement_theta_max 28.23
_cell_measurement_theta_min 2.72
_cell_volume 1463.36(17)
_computing_cell_refinement 'Bruker SAINT'
_computing_data_collection 'Bruker APEX2'
_computing_data_reduction 'Bruker SAINT'
_computing_molecular_graphics 'Bruker SHELXTL'
_computing_publication_material 'Bruker SHELXTL'
_computing_structure_refinement 'SHELXL-2013 (Sheldrick, 2013)'
_computing_structure_solution 'SHELXS-97 (Sheldrick 2008)'
_diffrn_ambient_temperature 100(2)
_diffrn_measured_fraction_theta_full 0.999
_diffrn_measured_fraction_theta_max 1.000
_diffrn_measurement_device_type 'Bruker APEX-II CCD'
_diffrn_measurement_method '\f and \w scans'
_diffrn_radiation_type MoK\a
_diffrn_radiation_wavelength 0.71073
_diffrn_reflns_av_R_equivalents 0.0407
_diffrn_reflns_av_unetI/netI 0.0549
_diffrn_reflns_Laue_measured_fraction_full 0.999
_diffrn_reflns_Laue_measured_fraction_max 1.000
_diffrn_reflns_limit_h_max 7
_diffrn_reflns_limit_h_min -7
_diffrn_reflns_limit_k_max 19
_diffrn_reflns_limit_k_min -19
_diffrn_reflns_limit_l_max 17
_diffrn_reflns_limit_l_min -22
_diffrn_reflns_number 8634
_diffrn_reflns_point_group_measured_fraction_full 0.999
_diffrn_reflns_point_group_measured_fraction_max 0.999
_diffrn_reflns_theta_full 25.000
_diffrn_reflns_theta_max 28.274
_diffrn_reflns_theta_min 1.826
_exptl_absorpt_coefficient_mu 0.069
_exptl_absorpt_correction_T_max 0.988
_exptl_absorpt_correction_T_min 0.944
_exptl_absorpt_correction_type multi-scan
_exptl_absorpt_process_details SADABS
_exptl_crystal_colour colourless
_exptl_crystal_density_diffrn 1.195
_exptl_crystal_description plate
_exptl_crystal_F_000 568
_exptl_crystal_size_max 0.290
_exptl_crystal_size_mid 0.260
_exptl_crystal_size_min 0.200
_refine_diff_density_max 0.201
_refine_diff_density_min -0.233
_refine_diff_density_rms 0.040
_refine_ls_abs_structure_details
; 
 Flack x determined using 1328 quotients [(I+)-(I-)]/[(I+)+(I-)] 
 (Parsons and Flack (2004), Acta Cryst. A60, s61). 
;
_refine_ls_abs_structure_Flack -0.1(10)
_refine_ls_extinction_method none
_refine_ls_goodness_of_fit_ref 1.022
_refine_ls_hydrogen_treatment constr
_refine_ls_matrix_type full
_refine_ls_number_parameters 181
_refine_ls_number_reflns 3633
_refine_ls_number_restraints 0
_refine_ls_restrained_S_all 1.022
_refine_ls_R_factor_all 0.0455
_refine_ls_R_factor_gt 0.0415
_refine_ls_shift/su_max 0.000
_refine_ls_shift/su_mean 0.000
_refine_ls_structure_factor_coef Fsqd
_refine_ls_weighting_details 'w=1/[\s^2^(Fo^2^)+(0.0470P)^2^+0.2400P] where P=(Fo^2^+2Fc^2^)/3'
_refine_ls_weighting_scheme calc
_refine_ls_wR_factor_gt 0.1020
_refine_ls_wR_factor_ref 0.1051
_reflns_Friedel_coverage 0.724
_reflns_Friedel_fraction_full 0.999
_reflns_Friedel_fraction_max 0.999
_reflns_number_gt 3357
_reflns_number_total 3633
_reflns_threshold_expression 'I > 2\s(I)'
_cod_data_source_file ja6b13229_si_003.cif
_cod_data_source_block baran482
_cod_depositor_comments 'Adding full bibliography for 4125430--4125440.cif.'
_cod_original_cell_volume 1463.37(17)
_cod_database_code 4125430
_shelx_space_group_comment
; 
The symmetry employed for this shelxl refinement is uniquely defined 
by the following loop, which should always be used as a source of 
symmetry information in preference to the above space-group names. 
They are only intended as comments. 
;
_shelx_estimated_absorpt_t_min 0.980
_shelx_estimated_absorpt_t_max 0.986
_shelxl_version_number 2013-3

loop_
_space_group_symop_operation_xyz
'x, y, z'
'x+1/2, -y+1/2, -z'
'-x, y+1/2, -z+1/2'
'-x+1/2, -y, z+1/2'

loop_
_atom_site_label
_atom_site_type_symbol
_atom_site_fract_x
_atom_site_fract_y
_atom_site_fract_z
_atom_site_U_iso_or_equiv
_atom_site_adp_type
_atom_site_occupancy
_atom_site_site_symmetry_order
_atom_site_calc_flag
_atom_site_refinement_flags_posn
_atom_site_refinement_flags_adp
N1 N 0.0517(3) 0.28383(10) 0.72635(9) 0.0189(3) Uani 1 1 d . .
C1 C -0.3095(4) 0.10316(13) 0.95351(12) 0.0250(4) Uani 1 1 d . .
H1 H -0.4114 0.0758 0.9904 0.030 Uiso 1 1 calc R U
C2 C -0.1031(4) 0.13881(13) 0.97966(12) 0.0247(4) Uani 1 1 d . .
H20 H -0.0631 0.1355 1.0346 0.030 Uiso 1 1 calc R U
C3 C 0.0449(3) 0.17921(12) 0.92569(11) 0.0214(4) Uani 1 1 d . .
H19 H 0.1852 0.2037 0.9442 0.026 Uiso 1 1 calc R U
C4 C -0.0100(3) 0.18431(12) 0.84482(11) 0.0191(4) Uani 1 1 d . .
C5 C 0.1575(3) 0.22434(13) 0.78588(11) 0.0204(4) Uani 1 1 d . .
H15 H 0.2745 0.2585 0.8159 0.024 Uiso 1 1 calc R U
H16 H 0.2367 0.1752 0.7575 0.024 Uiso 1 1 calc R U
C6 C 0.2132(3) 0.30134(12) 0.66030(11) 0.0210(4) Uani 1 1 d . .
H7 H 0.3615 0.3208 0.6829 0.025 Uiso 1 1 calc R U
H8 H 0.1531 0.3508 0.6271 0.025 Uiso 1 1 calc R U
C7 C 0.2519(3) 0.22044(12) 0.60786(10) 0.0186(4) Uani 1 1 d . .
C8 C 0.0790(3) 0.19177(13) 0.55634(11) 0.0207(4) Uani 1 1 d . .
H6 H -0.0637 0.2221 0.5555 0.025 Uiso 1 1 calc R U
C9 C 0.1149(4) 0.11904(13) 0.50627(11) 0.0232(4) Uani 1 1 d . .
H5 H -0.0030 0.1002 0.4710 0.028 Uiso 1 1 calc R U
C10 C 0.3230(4) 0.07352(13) 0.50750(11) 0.0247(4) Uani 1 1 d . .
H2 H 0.3466 0.0235 0.4736 0.030 Uiso 1 1 calc R U
C11 C 0.4954(3) 0.10176(13) 0.55862(11) 0.0238(4) Uani 1 1 d . .
H4 H 0.6374 0.0709 0.5598 0.029 Uiso 1 1 calc R U
C12 C 0.4604(3) 0.17527(13) 0.60813(11) 0.0215(4) Uani 1 1 d . .
H3 H 0.5798 0.1948 0.6424 0.026 Uiso 1 1 calc R U
C13 C -0.0188(3) 0.36729(12) 0.76168(11) 0.0192(4) Uani 1 1 d . .
C14 C -0.1959(4) 0.38081(13) 0.82984(12) 0.0256(4) Uani 1 1 d . .
H13 H -0.3560 0.3648 0.8171 0.031 Uiso 1 1 calc R U
H14 H -0.1478 0.3609 0.8837 0.031 Uiso 1 1 calc R U
C15 C -0.1186(4) 0.47564(13) 0.80480(12) 0.0253(4) Uani 1 1 d . .
H15A H -0.1740 0.5335 0.8276 0.030 Uiso 1 1 calc R U
C16 C -0.1387(4) 0.44461(13) 0.71658(11) 0.0235(4) Uani 1 1 d . .
H10 H -0.2954 0.4323 0.6970 0.028 Uiso 1 1 calc R U
H9 H -0.0438 0.4774 0.6773 0.028 Uiso 1 1 calc R U
C17 C 0.1314(4) 0.44105(13) 0.80406(12) 0.0246(4) Uani 1 1 d . .
H12 H 0.1971 0.4247 0.8566 0.030 Uiso 1 1 calc R U
H11 H 0.2398 0.4740 0.7695 0.030 Uiso 1 1 calc R U
C18 C -0.2171(3) 0.14830(12) 0.81899(12) 0.0218(4) Uani 1 1 d . .
H18 H -0.2573 0.1514 0.7640 0.026 Uiso 1 1 calc R U
C19 C -0.3652(4) 0.10791(13) 0.87292(12) 0.0239(4) Uani 1 1 d . .
H17 H -0.5055 0.0834 0.8546 0.029 Uiso 1 1 calc R U

loop_
_atom_site_aniso_label
_atom_site_aniso_U_11
_atom_site_aniso_U_22
_atom_site_aniso_U_33
_atom_site_aniso_U_23
_atom_site_aniso_U_13
_atom_site_aniso_U_12
N1 0.0220(7) 0.0180(7) 0.0167(7) 0.0005(6) 0.0021(6) 0.0014(6)
C1 0.0256(10) 0.0219(9) 0.0276(10) 0.0034(7) 0.0068(8) 0.0013(8)
C2 0.0301(10) 0.0254(9) 0.0185(8) 0.0023(7) 0.0015(8) 0.0033(8)
C3 0.0216(8) 0.0204(8) 0.0222(9) 0.0005(7) -0.0015(7) 0.0011(7)
C4 0.0221(9) 0.0156(8) 0.0195(9) 0.0008(6) 0.0031(7) 0.0027(7)
C5 0.0201(9) 0.0208(8) 0.0203(9) 0.0026(7) 0.0011(7) 0.0017(7)
C6 0.0236(9) 0.0191(8) 0.0203(9) -0.0001(7) 0.0031(7) -0.0011(7)
C7 0.0211(9) 0.0181(8) 0.0166(8) 0.0023(6) 0.0036(7) -0.0011(7)
C8 0.0198(9) 0.0214(9) 0.0208(9) 0.0024(7) 0.0016(7) 0.0011(7)
C9 0.0256(9) 0.0231(9) 0.0207(9) 0.0010(7) -0.0018(8) -0.0017(8)
C10 0.0332(11) 0.0206(9) 0.0202(9) -0.0003(7) 0.0061(8) 0.0022(8)
C11 0.0231(9) 0.0249(9) 0.0236(9) 0.0047(8) 0.0056(7) 0.0040(8)
C12 0.0200(8) 0.0253(9) 0.0192(9) 0.0031(7) 0.0008(7) -0.0009(8)
C13 0.0215(8) 0.0188(8) 0.0172(8) -0.0001(7) 0.0006(7) 0.0009(7)
C14 0.0287(10) 0.0231(9) 0.0250(10) 0.0004(7) 0.0061(8) 0.0043(8)
C15 0.0315(10) 0.0192(8) 0.0251(10) -0.0017(7) 0.0013(8) 0.0049(8)
C16 0.0273(10) 0.0201(9) 0.0231(9) 0.0000(7) -0.0023(8) 0.0029(8)
C17 0.0283(10) 0.0214(9) 0.0241(9) -0.0028(7) -0.0032(8) 0.0003(8)
C18 0.0239(9) 0.0214(9) 0.0202(9) 0.0022(7) -0.0021(7) 0.0018(8)
C19 0.0212(9) 0.0199(8) 0.0307(10) 0.0000(8) -0.0018(8) -0.0002(7)

loop_
_atom_type_symbol
_atom_type_description
_atom_type_scat_dispersion_real
_atom_type_scat_dispersion_imag
_atom_type_scat_source
C C 0.0033 0.0016 'International Tables Vol C Tables 4.2.6.8 and 6.1.1.4'
H H 0.0000 0.0000 'International Tables Vol C Tables 4.2.6.8 and 6.1.1.4'
N N 0.0061 0.0033 'International Tables Vol C Tables 4.2.6.8 and 6.1.1.4'

loop_
_geom_angle_atom_site_label_1
_geom_angle_atom_site_label_2
_geom_angle_atom_site_label_3
_geom_angle
C13 N1 C5 111.50(14)
C13 N1 C6 109.63(14)
C5 N1 C6 110.16(15)
C19 C1 C2 119.30(19)
C3 C2 C1 120.20(18)
C2 C3 C4 120.81(18)
C3 C4 C18 118.68(17)
C3 C4 C5 120.39(17)
C18 C4 C5 120.87(16)
N1 C5 C4 114.08(15)
N1 C6 C7 112.83(15)
C12 C7 C8 119.09(17)
C12 C7 C6 121.16(17)
C8 C7 C6 119.73(17)
C9 C8 C7 120.25(17)
C8 C9 C10 120.36(18)
C11 C10 C9 119.61(18)
C10 C11 C12 120.03(18)
C11 C12 C7 120.66(18)
N1 C13 C16 125.21(15)
N1 C13 C14 127.18(16)
C16 C13 C14 87.65(15)
N1 C13 C17 129.09(17)
C16 C13 C17 87.04(14)
C14 C13 C17 87.12(14)
N1 C13 C15 177.97(16)
C16 C13 C15 53.03(11)
C14 C13 C15 52.79(11)
C17 C13 C15 52.67(12)
C15 C14 C13 74.11(14)
C14 C15 C17 88.35(15)
C14 C15 C16 87.77(15)
C17 C15 C16 87.92(15)
C14 C15 C13 53.11(11)
C17 C15 C13 54.04(11)
C16 C15 C13 52.88(11)
C13 C16 C15 74.09(13)
C15 C17 C13 73.29(14)
C19 C18 C4 120.54(18)
C18 C19 C1 120.46(19)

loop_
_geom_bond_atom_site_label_1
_geom_bond_atom_site_label_2
_geom_bond_distance
N1 C13 1.442(2)
N1 C5 1.472(2)
N1 C6 1.477(2)
C1 C19 1.389(3)
C1 C2 1.390(3)
C2 C3 1.389(3)
C3 C4 1.393(3)
C4 C18 1.394(3)
C4 C5 1.513(3)
C6 C7 1.512(2)
C7 C12 1.393(3)
C7 C8 1.396(3)
C8 C9 1.389(3)
C9 C10 1.394(3)
C10 C11 1.388(3)
C11 C12 1.392(3)
C13 C16 1.549(3)
C13 C14 1.553(3)
C13 C17 1.579(3)
C13 C15 1.868(3)
C14 C15 1.547(3)
C15 C17 1.551(3)
C15 C16 1.552(3)
C18 C19 1.389(3)
